data_8101559
loop_
_publ_author_name
'Jurkschat, Klaus'
'Sch\"urmann, Markus'
'Schulte, Marcus'

_publ_section_title
;
Crystal structure of 1,4-bis(triphenylstannyl)-2-butyne, Ph~3~SnCH~2~C\\tb 
CCH~2~SnPh~3~
;
_journal_issue 4
_journal_name_full 'Zeitschrift f\"ur Kristallographie - New Crystal Structures'
_journal_page_first 471
_journal_page_last 472
_journal_volume 214
_journal_year 1999
_chemical_formula_structural '[Ph3 Sn C H2 C\==C C H2 Sn Ph3]'
_chemical_formula_sum 'C40 H34 Sn2'
_chemical_formula_weight 752.05
_chemical_melting_point 398
_space_group_IT_number 14
_symmetry_cell_setting monoclinic
_symmetry_space_group_name_Hall '-P 2ybc'
_symmetry_space_group_name_H-M 'P 1 21/c 1'
_cell_angle_alpha 90.00
_cell_angle_beta 95.261(1)
_cell_angle_gamma 90.00
_cell_formula_units_Z 2
_cell_length_a 14.009(1)
_cell_length_b 6.221(1)
_cell_length_c 19.315(1)
_cell_measurement_temperature 291(1)
_cell_volume 1676.2(3)
_diffrn_ambient_temperature 291(1)
_exptl_crystal_density_diffrn 1.490
_refine_ls_R_factor_obs 0.0282
_refine_ls_wR_factor_obs 0.0437
_cod_depositor_comments
;
The following automatic conversions were performed:
'_geom_bond_publ_flag' value 'Y' changed to 'y' according to
'/home/saulius/struct/CIF-dictionaries/cif_core.dic' dictionary named
'cif_core.dic' version 2.4.1 from 2010-06-29 (6 times).

Automatic conversion script
Id: cif_fix_enum 1527 2010-12-29 10:47:43Z saulius 
;
_cod_original_sg_symbol_H-M 'P 21/c'
_cod_database_code 8101559

loop_
_symmetry_equiv_pos_as_xyz
'x, y, z'
'-x, y+1/2, -z+1/2'
'-x, -y, -z'
'x, -y-1/2, z-1/2'

loop_
_atom_site_label
_atom_site_type_symbol
_atom_site_fract_x
_atom_site_fract_y
_atom_site_fract_z
_atom_site_U_iso_or_equiv
_atom_site_adp_type
_atom_site_occupancy
_atom_site_symmetry_multiplicity
_atom_site_calc_flag
_atom_site_refinement_flags
_atom_site_disorder_assembly
_atom_site_disorder_group
Sn1 Sn -0.228942(17) 0.12569(4) -0.077087(11) 0.04394(10) Uani 1 4 d . . .
C1 C -0.1355(2) -0.1129(7) -0.0263(2) 0.0671(10) Uani 1 4 d . . .
H1A H -0.1628 -0.1618 0.0153 0.075(3) Uiso 1 4 calc R . .
H1B H -0.1323 -0.2356 -0.0570 0.075(3) Uiso 1 4 calc R . .
C2 C -0.0388(3) -0.0344(6) -0.0073(2) 0.0563(11) Uani 1 4 d . . .
C11 C -0.1617(3) 0.3061(5) -0.15336(19) 0.0497(10) Uani 1 4 d . . .
C12 C -0.2027(3) 0.3210(6) -0.2205(2) 0.0631(11) Uani 1 4 d . . .
H12 H -0.2572 0.2405 -0.2339 0.075(3) Uiso 1 4 calc R . .
C13 C -0.1647(4) 0.4537(8) -0.2689(2) 0.0825(15) Uani 1 4 d . . .
H13 H -0.1936 0.4626 -0.3142 0.075(3) Uiso 1 4 calc R . .
C14 C -0.0839(4) 0.5712(8) -0.2491(3) 0.0888(16) Uani 1 4 d . . .
H14 H -0.0573 0.6597 -0.2810 0.075(3) Uiso 1 4 calc R . .
C15 C -0.0426(4) 0.5578(7) -0.1820(3) 0.0870(15) Uani 1 4 d . . .
H15 H 0.0115 0.6395 -0.1683 0.075(3) Uiso 1 4 calc R . .
C16 C -0.0803(3) 0.4257(6) -0.1355(2) 0.0658(12) Uani 1 4 d . . .
H16 H -0.0504 0.4158 -0.0906 0.075(3) Uiso 1 4 calc R . .
C21 C -0.3500(2) -0.0409(5) -0.12584(18) 0.0445(9) Uani 1 4 d . . .
C22 C -0.3379(3) -0.1878(6) -0.17827(19) 0.0599(11) Uani 1 4 d . . .
H22 H -0.2778 -0.2021 -0.1946 0.075(3) Uiso 1 4 calc R . .
C23 C -0.4118(4) -0.3121(7) -0.2065(2) 0.0744(13) Uani 1 4 d . . .
H23 H -0.4019 -0.4075 -0.2422 0.075(3) Uiso 1 4 calc R . .
C24 C -0.5010(3) -0.2967(7) -0.1823(2) 0.0722(13) Uani 1 4 d . . .
H24 H -0.5509 -0.3836 -0.2009 0.075(3) Uiso 1 4 calc R . .
C25 C -0.5159(3) -0.1530(8) -0.1308(2) 0.0721(12) Uani 1 4 d . . .
H25 H -0.5763 -0.1402 -0.1148 0.075(3) Uiso 1 4 calc R . .
C26 C -0.4405(3) -0.0262(6) -0.1024(2) 0.0573(10) Uani 1 4 d . . .
H26 H -0.4509 0.0701 -0.0670 0.075(3) Uiso 1 4 calc R . .
C31 C -0.2679(2) 0.3433(6) 0.00072(16) 0.0435(9) Uani 1 4 d . . .
C32 C -0.2142(3) 0.3573(7) 0.06420(17) 0.0599(10) Uani 1 4 d . . .
H32 H -0.1617 0.2668 0.0734 0.075(3) Uiso 1 4 calc R . .
C33 C -0.2365(4) 0.5029(8) 0.1146(2) 0.0734(13) Uani 1 4 d . . .
H33 H -0.1987 0.5110 0.1567 0.075(3) Uiso 1 4 calc R . .
C34 C -0.3134(3) 0.6329(8) 0.1025(2) 0.0726(11) Uani 1 4 d . . .
H34 H -0.3294 0.7278 0.1368 0.075(3) Uiso 1 4 calc R . .
C35 C -0.3679(3) 0.6255(7) 0.0398(2) 0.0704(11) Uani 1 4 d . . .
H35 H -0.4203 0.7167 0.0314 0.075(3) Uiso 1 4 calc R . .
C36 C -0.3450(3) 0.4825(6) -0.01059(19) 0.0554(10) Uani 1 4 d . . .
H36 H -0.3820 0.4793 -0.0531 0.075(3) Uiso 1 4 calc R . .

loop_
_atom_site_aniso_label
_atom_site_aniso_U_11
_atom_site_aniso_U_22
_atom_site_aniso_U_33
_atom_site_aniso_U_23
_atom_site_aniso_U_13
_atom_site_aniso_U_12
Sn1 0.03797(14) 0.04352(15) 0.05030(14) -0.00340(15) 0.00394(9) 0.00202(17)
C1 0.045(2) 0.051(2) 0.104(3) 0.002(3) -0.002(2) 0.004(2)
C2 0.043(3) 0.050(3) 0.075(3) 0.0063(19) -0.001(2) 0.017(2)
C11 0.046(2) 0.044(3) 0.060(2) -0.0095(17) 0.0128(19) 0.0040(18)
C12 0.077(3) 0.056(3) 0.058(3) -0.004(2) 0.012(2) -0.009(2)
C13 0.122(5) 0.068(3) 0.060(3) 0.001(2) 0.018(3) 0.011(3)
C14 0.106(4) 0.063(4) 0.106(4) 0.015(3) 0.059(4) 0.005(3)
C15 0.072(3) 0.082(4) 0.110(4) 0.006(3) 0.029(3) -0.015(3)
C16 0.057(3) 0.061(3) 0.081(3) 0.004(2) 0.015(2) -0.011(2)
C21 0.036(2) 0.043(2) 0.053(2) -0.0026(17) 0.0024(17) 0.0014(16)
C22 0.060(3) 0.058(3) 0.062(2) -0.010(2) 0.0074(19) -0.014(2)
C23 0.087(4) 0.069(4) 0.066(3) -0.016(2) 0.001(2) -0.016(3)
C24 0.069(3) 0.066(3) 0.076(3) 0.005(2) -0.025(2) -0.019(2)
C25 0.039(2) 0.078(3) 0.098(3) 0.011(3) 0.000(2) 0.001(3)
C26 0.048(3) 0.048(2) 0.076(3) 0.000(2) 0.003(2) 0.002(2)
C31 0.042(2) 0.044(2) 0.0450(19) 0.0009(17) 0.0038(16) -0.0023(19)
C32 0.060(2) 0.061(3) 0.057(2) 0.000(2) -0.0022(19) 0.009(2)
C33 0.092(4) 0.081(3) 0.046(2) -0.009(2) -0.001(2) 0.000(3)
C34 0.094(3) 0.065(3) 0.063(3) -0.012(3) 0.027(2) 0.003(3)
C35 0.073(3) 0.064(3) 0.076(3) -0.007(3) 0.017(2) 0.024(3)
C36 0.059(3) 0.056(2) 0.051(2) -0.0011(19) 0.0029(19) 0.005(2)

loop_
_geom_bond_atom_site_label_1
_geom_bond_atom_site_label_2
_geom_bond_distance
_geom_bond_site_symmetry_2
_geom_bond_publ_flag
Sn1 C31 2.131(3) . y
Sn1 C21 2.132(3) . y
Sn1 C11 2.138(3) . y
Sn1 C1 2.155(4) . y
C1 C2 1.455(5) . y
C2 C2 1.179(7) 3 y
C11 C12 1.372(5) . ?
C11 C16 1.380(5) . ?
C12 C13 1.390(6) . ?
C13 C14 1.372(7) . ?
C14 C15 1.372(7) . ?
C15 C16 1.360(6) . ?
C21 C22 1.386(5) . ?
C21 C26 1.388(5) . ?
C22 C23 1.365(5) . ?
C23 C24 1.377(6) . ?
C24 C25 1.369(6) . ?
C25 C26 1.390(5) . ?
C31 C32 1.381(5) . ?
C31 C36 1.386(5) . ?
C32 C33 1.387(5) . ?
C33 C34 1.349(6) . ?
C34 C35 1.372(5) . ?
C35 C36 1.379(5) . ?
